data_2012788
loop_
_publ_author_name
'Wolak, Mason A.'
'Finn, Robert C.'
'Rarig Jr, Randy S.'
'Thomas, Craig J.'
'Hammond, Robert P.'
'Birge, Robert R.'
'Zubieta, Jon'
'Lees, Watson J.'

_publ_section_title
;
 Structural properties of a series of photochromic fluorinated
 indolylfulgides
;
_journal_issue 7
_journal_name_full 'Acta Crystallographica Section C'
_journal_page_first o389
_journal_page_last o393
_journal_paper_doi 10.1107/S0108270102008041
_journal_volume 58
_journal_year 2002
_chemical_formula_sum 'C26 H24 F3 N O3'
_chemical_formula_weight 455.46
_chemical_name_systematic
;
(3Z)-3-[1-(1,2-dimethyl-1H-indol-3-yl)-2,2,2-trifluoroethylidene]-
4-(tricyclo[3.3.1.1^3,7^]decylidene)dihydrofuran-2,5-dione
;
_space_group_IT_number 14
_symmetry_cell_setting monoclinic
_symmetry_space_group_name_Hall '-P 2yn'
_symmetry_space_group_name_H-M 'P 1 21/n 1'
_atom_sites_solution_hydrogens geom
_atom_sites_solution_primary direct
_atom_sites_solution_secondary difmap
_audit_creation_method SHELXL97
_cell_angle_alpha 90
_cell_angle_beta 99.350(10)
_cell_angle_gamma 90
_cell_formula_units_Z 4
_cell_length_a 7.7210(10)
_cell_length_b 20.737(2)
_cell_length_c 13.4960(10)
_cell_measurement_reflns_used 5081
_cell_measurement_temperature 90(2)
_cell_measurement_theta_max 28.28
_cell_measurement_theta_min 1.82
_cell_volume 2132.1(4)
_computing_cell_refinement 'Please provide missing details'
_computing_data_collection 'Please provide missing details'
_computing_data_reduction 'Please provide missing details'
_computing_molecular_graphics 'Please provide missing details'
_computing_structure_refinement 'SHELXL97 (Sheldrick, 1997)'
_computing_structure_solution 'SHELXS97 (Sheldrick, 1990)'
_diffrn_ambient_temperature 293(2)
_diffrn_detector_area_resol_mean '512 x 512'
_diffrn_measured_fraction_theta_full 0.960
_diffrn_measured_fraction_theta_max 0.960
_diffrn_measurement_device_type 'Bruker P4 with CCD area-detector'
_diffrn_measurement_method '\f and \w scans'
_diffrn_radiation_monochromator graphite
_diffrn_radiation_source 'fine-focus sealed tube'
_diffrn_radiation_type MoK\a
_diffrn_radiation_wavelength 0.71073
_diffrn_reflns_av_R_equivalents 0.050
_diffrn_reflns_av_sigmaI/netI 0.045
_diffrn_reflns_limit_h_max 9
_diffrn_reflns_limit_h_min -9
_diffrn_reflns_limit_k_max 19
_diffrn_reflns_limit_k_min -27
_diffrn_reflns_limit_l_max 17
_diffrn_reflns_limit_l_min -17
_diffrn_reflns_number 13914
_diffrn_reflns_theta_full 28.28
_diffrn_reflns_theta_max 28.28
_diffrn_reflns_theta_min 1.82
_diffrn_standards_decay_% <1
_exptl_absorpt_coefficient_mu 0.110
_exptl_absorpt_correction_T_max 0.992
_exptl_absorpt_correction_T_min 0.975
_exptl_absorpt_correction_type multi-scan
_exptl_absorpt_process_details '(SADABS; Sheldrick, 1996)'
_exptl_crystal_colour yellow
_exptl_crystal_density_diffrn 1.419
_exptl_crystal_density_meas ?
_exptl_crystal_density_method 'not measured'
_exptl_crystal_description plate
_exptl_crystal_F_000 952
_exptl_crystal_size_max 0.27
_exptl_crystal_size_mid 0.15
_exptl_crystal_size_min 0.06
_refine_diff_density_max 0.40
_refine_diff_density_min -0.29
_refine_ls_extinction_method none
_refine_ls_goodness_of_fit_ref 1.094
_refine_ls_hydrogen_treatment constr
_refine_ls_matrix_type full
_refine_ls_number_parameters 300
_refine_ls_number_reflns 5081
_refine_ls_number_restraints 0
_refine_ls_restrained_S_all 1.094
_refine_ls_R_factor_all 0.073
_refine_ls_R_factor_gt 0.056
_refine_ls_shift/su_max <0.001
_refine_ls_shift/su_mean 0.000
_refine_ls_structure_factor_coef Fsqd
_refine_ls_weighting_details 'calc w = 1/[\s^2^(Fo^2^)+(0.0498P)^2^+1.9760P] where P=(Fo^2^+2Fc^2^)/3'
_refine_ls_weighting_scheme calc
_refine_ls_wR_factor_gt 0.132
_refine_ls_wR_factor_ref 0.140
_reflns_number_gt 4050
_reflns_number_total 5081
_reflns_threshold_expression I>2\s(I)
_cod_data_source_file bk1655.cif
_cod_data_source_block IV
_cod_depositor_comments
;
The following automatic conversions were performed:
'_symmetry_cell_setting' value 'Monoclinic' changed to 'monoclinic'
according to '/home/saulius/struct/CIF-dictionaries/cif_core.dic'
dictionary named 'cif_core.dic' version 2.4.1 from 2010-06-29.

Automatic conversion script
Id: cif_fix_enum 1527 2010-12-29 10:47:43Z saulius 

The following automatic conversions were performed:

'_symmetry_cell_setting' value 'Monoclinic' changed to 'monoclinic'
according to /home/saulius/struct/CIF-dictionaries/cif_core.dic
dictionary named 'cif_core.dic' version 2.4.1 from 2010-06-29.

Automatic conversion script
Id: cif_fix_values 1715 2011-07-08 13:25:40Z adriana 

The following automatic conversions were performed:

'_exptl_crystal_density_meas' value 'not measured' was changed to '?'
- the value is perceived as not measured.

Automatic conversion script
Id: cif_fix_values 3008 2015-01-20 13:52:24Z robertas 
;
_cod_original_sg_symbol_H-M 'P 21/n'
_cod_database_code 2012788
_cod_database_fobs_code 2012788

loop_
_symmetry_equiv_pos_as_xyz
'x, y, z'
'-x+1/2, y+1/2, -z+1/2'
'-x, -y, -z'
'x-1/2, -y-1/2, z-1/2'

loop_
_atom_site_label
_atom_site_fract_x
_atom_site_fract_y
_atom_site_fract_z
_atom_site_U_iso_or_equiv
_atom_site_adp_type
_atom_site_calc_flag
_atom_site_refinement_flags
_atom_site_occupancy
_atom_site_disorder_assembly
_atom_site_disorder_group
_atom_site_type_symbol
F1 0.14714(17) 0.09928(7) -0.10374(9) 0.0263(3) Uani d . 1 . . F
F2 0.41207(18) 0.07228(7) -0.11760(9) 0.0295(3) Uani d . 1 . . F
F3 0.3423(2) 0.17173(7) -0.10914(9) 0.0330(4) Uani d . 1 . . F
O1 0.2247(2) -0.02341(8) -0.03207(11) 0.0292(4) Uani d . 1 . . O
O2 0.2026(2) -0.03651(7) 0.12990(11) 0.0217(3) Uani d . 1 . . O
O3 0.2305(2) -0.03111(7) 0.29719(11) 0.0231(3) Uani d . 1 . . O
C1 0.5495(3) 0.21715(10) 0.07583(14) 0.0174(4) Uani d . 1 . . C
C2 0.6910(3) 0.21212(11) 0.02387(16) 0.0221(4) Uani d . 1 . . C
H1 0.7025 0.1766 -0.0167 0.027 Uiso calc R 1 . . H
C3 0.8137(3) 0.26134(11) 0.03428(17) 0.0253(5) Uani d . 1 . . C
H2 0.9087 0.2589 0.0000 0.030 Uiso calc R 1 . . H
C4 0.7974(3) 0.31510(11) 0.09593(16) 0.0249(5) Uani d . 1 . . C
H3 0.8822 0.3473 0.1016 0.030 Uiso calc R 1 . . H
C5 0.6599(3) 0.32104(10) 0.14772(15) 0.0223(4) Uani d . 1 . . C
H4 0.6499 0.3565 0.1886 0.027 Uiso calc R 1 . . H
C6 0.5357(3) 0.27182(10) 0.13662(15) 0.0195(4) Uani d . 1 . . C
C7 0.3325(3) 0.30971(11) 0.25344(18) 0.0290(5) Uani d . 1 . . C
H7A 0.2091 0.3042 0.2539 0.044 Uiso calc R 1 . . H
H7B 0.3544 0.3529 0.2332 0.044 Uiso calc R 1 . . H
H7C 0.3962 0.3020 0.3196 0.044 Uiso calc R 1 . . H
C8 0.3146(3) 0.20524(10) 0.15613(15) 0.0180(4) Uani d . 1 . . C
C9 0.1579(3) 0.18219(11) 0.19753(17) 0.0248(5) Uani d . 1 . . C
H9A 0.1926 0.1698 0.2664 0.037 Uiso calc R 1 . . H
H9B 0.1077 0.1457 0.1594 0.037 Uiso calc R 1 . . H
H9C 0.0727 0.2162 0.1934 0.037 Uiso calc R 1 . . H
C10 0.4078(3) 0.17502(9) 0.08963(14) 0.0164(4) Uani d . 1 . . C
C11 0.3630(3) 0.11204(10) 0.04251(15) 0.0168(4) Uani d . 1 . . C
C12 0.3493(3) 0.05692(9) 0.09420(14) 0.0156(4) Uani d . 1 . . C
C13 0.2561(3) -0.00294(10) 0.05117(16) 0.0200(4) Uani d . 1 . . C
C14 0.2698(3) -0.00862(9) 0.22235(15) 0.0173(4) Uani d . 1 . . C
C15 0.3888(3) 0.04474(9) 0.20366(14) 0.0146(4) Uani d . 1 . . C
C16 0.5299(3) 0.06242(9) 0.27210(14) 0.0140(4) Uani d . 1 . . C
C17 0.6847(3) 0.09922(9) 0.24674(14) 0.0153(4) Uani d . 1 . . C
H22 0.6650 0.1107 0.1753 0.018 Uiso calc R 1 . . H
C18 0.7123(3) 0.16085(10) 0.31196(15) 0.0197(4) Uani d . 1 . . C
H21A 0.8131 0.1845 0.2967 0.024 Uiso calc R 1 . . H
H21B 0.6099 0.1885 0.2972 0.024 Uiso calc R 1 . . H
C19 0.7422(3) 0.14206(10) 0.42377(15) 0.0213(4) Uani d . 1 . . C
H20 0.7582 0.1810 0.4653 0.026 Uiso calc R 1 . . H
C20 0.5818(3) 0.10477(10) 0.44576(15) 0.0207(4) Uani d . 1 . . C
H19A 0.4783 0.1318 0.4309 0.025 Uiso calc R 1 . . H
H19B 0.5978 0.0936 0.5164 0.025 Uiso calc R 1 . . H
C21 0.5548(3) 0.04270(10) 0.38175(14) 0.0164(4) Uani d . 1 . . C
H18 0.4516 0.0191 0.3959 0.020 Uiso calc R 1 . . H
C22 0.7197(3) 0.00052(10) 0.40592(15) 0.0183(4) Uani d . 1 . . C
H24A 0.7372 -0.0118 0.4762 0.022 Uiso calc R 1 . . H
H24B 0.7048 -0.0385 0.3657 0.022 Uiso calc R 1 . . H
C23 0.8799(3) 0.03771(10) 0.38364(15) 0.0186(4) Uani d . 1 . . C
H26 0.9847 0.0105 0.3987 0.022 Uiso calc R 1 . . H
C24 0.9053(3) 0.09909(10) 0.44753(15) 0.0218(4) Uani d . 1 . . C
H25A 1.0076 0.1224 0.4335 0.026 Uiso calc R 1 . . H
H25B 0.9248 0.0878 0.5182 0.026 Uiso calc R 1 . . H
C25 0.8486(3) 0.05553(10) 0.27145(14) 0.0175(4) Uani d . 1 . . C
H23A 0.8317 0.0166 0.2312 0.021 Uiso calc R 1 . . H
H23B 0.9505 0.0779 0.2550 0.021 Uiso calc R 1 . . H
C26 0.3164(3) 0.11332(10) -0.07177(15) 0.0208(4) Uani d . 1 . . C
N1 0.3896(2) 0.26411(8) 0.18304(13) 0.0193(4) Uani d . 1 . . N

loop_
_atom_site_aniso_label
_atom_site_aniso_U_11
_atom_site_aniso_U_22
_atom_site_aniso_U_33
_atom_site_aniso_U_12
_atom_site_aniso_U_13
_atom_site_aniso_U_23
F1 0.0211(6) 0.0333(7) 0.0217(6) -0.0024(5) -0.0051(5) 0.0007(5)
F2 0.0302(7) 0.0400(8) 0.0186(6) 0.0059(6) 0.0044(5) -0.0045(6)
F3 0.0508(9) 0.0262(7) 0.0186(6) -0.0121(6) -0.0046(6) 0.0066(5)
O1 0.0401(10) 0.0238(8) 0.0217(8) -0.0050(7) -0.0013(7) -0.0051(6)
O2 0.0214(7) 0.0190(7) 0.0242(7) -0.0055(6) 0.0025(6) -0.0020(6)
O3 0.0233(8) 0.0217(8) 0.0262(8) -0.0031(6) 0.0093(6) 0.0028(6)
C1 0.0203(10) 0.0154(9) 0.0153(9) -0.0020(8) -0.0010(7) 0.0038(7)
C2 0.0252(11) 0.0214(10) 0.0198(10) -0.0011(8) 0.0040(8) 0.0030(8)
C3 0.0248(11) 0.0279(12) 0.0250(11) -0.0032(9) 0.0092(9) 0.0042(9)
C4 0.0282(12) 0.0219(11) 0.0236(10) -0.0079(9) 0.0015(9) 0.0036(8)
C5 0.0308(12) 0.0168(10) 0.0179(10) -0.0034(8) -0.0001(8) 0.0023(8)
C6 0.0247(11) 0.0154(9) 0.0170(9) 0.0011(8) -0.0014(8) 0.0033(7)
C7 0.0368(13) 0.0194(11) 0.0315(12) 0.0028(9) 0.0079(10) -0.0045(9)
C8 0.0199(10) 0.0160(9) 0.0172(9) 0.0022(8) 0.0002(8) 0.0028(7)
C9 0.0230(11) 0.0258(11) 0.0263(11) 0.0045(9) 0.0062(9) 0.0012(9)
C10 0.0184(10) 0.0161(9) 0.0133(8) -0.0002(7) -0.0015(7) 0.0023(7)
C11 0.0152(9) 0.0184(10) 0.0165(9) 0.0005(7) 0.0014(7) -0.0013(7)
C12 0.0143(9) 0.0156(9) 0.0168(9) -0.0003(7) 0.0023(7) -0.0021(7)
C13 0.0193(10) 0.0168(10) 0.0229(10) 0.0000(8) 0.0007(8) 0.0000(8)
C14 0.0130(9) 0.0157(9) 0.0231(10) 0.0013(7) 0.0031(8) 0.0014(8)
C15 0.0153(9) 0.0129(9) 0.0166(9) 0.0003(7) 0.0052(7) 0.0009(7)
C16 0.0156(9) 0.0126(9) 0.0147(8) 0.0019(7) 0.0052(7) -0.0004(7)
C17 0.0161(9) 0.0159(9) 0.0137(8) -0.0021(7) 0.0020(7) 0.0030(7)
C18 0.0230(10) 0.0161(10) 0.0186(9) -0.0019(8) -0.0008(8) 0.0007(8)
C19 0.0283(11) 0.0182(10) 0.0156(9) 0.0011(8) -0.0014(8) -0.0024(8)
C20 0.0254(11) 0.0229(10) 0.0142(9) 0.0066(8) 0.0037(8) -0.0015(8)
C21 0.0176(10) 0.0189(10) 0.0137(9) -0.0011(7) 0.0053(7) 0.0029(7)
C22 0.0212(10) 0.0173(9) 0.0166(9) 0.0020(8) 0.0034(8) 0.0027(7)
C23 0.0170(10) 0.0211(10) 0.0173(9) 0.0035(8) 0.0020(8) 0.0022(8)
C24 0.0234(11) 0.0233(11) 0.0168(9) -0.0033(8) -0.0022(8) 0.0028(8)
C25 0.0159(10) 0.0208(10) 0.0166(9) 0.0011(8) 0.0049(7) 0.0023(8)
C26 0.0213(10) 0.0209(10) 0.0188(9) -0.0010(8) -0.0007(8) 0.0003(8)
N1 0.0213(9) 0.0174(8) 0.0193(8) 0.0013(7) 0.0036(7) 0.0003(7)

loop_
_atom_type_symbol
_atom_type_description
_atom_type_scat_dispersion_real
_atom_type_scat_dispersion_imag
_atom_type_scat_source
C C 0.0033 0.0016 'International Tables Vol C Tables 4.2.6.8 and 6.1.1.4'
H H 0.0000 0.0000 'International Tables Vol C Tables 4.2.6.8 and 6.1.1.4'
N N 0.0061 0.0033 'International Tables Vol C Tables 4.2.6.8 and 6.1.1.4'
O O 0.0106 0.0060 'International Tables Vol C Tables 4.2.6.8 and 6.1.1.4'
F F 0.0171 0.0103 'International Tables Vol C Tables 4.2.6.8 and 6.1.1.4'

loop_
_geom_angle_atom_site_label_1
_geom_angle_atom_site_label_2
_geom_angle_atom_site_label_3
_geom_angle
_geom_angle_publ_flag
C13 O2 C14 111.26(15) no
C2 C1 C6 119.41(19) no
C2 C1 C10 134.0(2) no
C6 C1 C10 106.38(18) no
C3 C2 C1 118.2(2) no
C3 C2 H1 120.9 no
C1 C2 H1 120.9 no
C2 C3 C4 121.2(2) no
C2 C3 H2 119.4 no
C4 C3 H2 119.4 no
C5 C4 C3 121.6(2) no
C5 C4 H3 119.2 no
C3 C4 H3 119.2 no
C4 C5 C6 117.2(2) no
C4 C5 H4 121.4 no
C6 C5 H4 121.4 no
N1 C6 C5 129.3(2) no
N1 C6 C1 108.28(18) no
C5 C6 C1 122.3(2) no
N1 C7 H7A 109.5 no
N1 C7 H7B 109.5 no
H7A C7 H7B 109.5 no
N1 C7 H7C 109.5 no
H7A C7 H7C 109.5 no
H7B C7 H7C 109.5 no
N1 C8 C10 109.34(18) no
N1 C8 C9 121.22(19) no
C10 C8 C9 129.44(19) no
C8 C9 H9A 109.5 no
C8 C9 H9B 109.5 no
H9A C9 H9B 109.5 no
C8 C9 H9C 109.5 no
H9A C9 H9C 109.5 no
H9B C9 H9C 109.5 no
C8 C10 C1 107.17(18) no
C8 C10 C11 124.80(19) no
C1 C10 C11 128.02(19) no
C12 C11 C10 124.12(18) no
C12 C11 C26 120.71(18) no
C10 C11 C26 114.98(17) no
C11 C12 C15 129.65(18) no
C11 C12 C13 124.85(18) no
C15 C12 C13 104.64(16) no
O1 C13 O2 120.25(19) no
O1 C13 C12 132.2(2) no
O2 C13 C12 107.56(16) no
O3 C14 O2 118.99(18) no
O3 C14 C15 133.07(19) no
O2 C14 C15 107.88(16) no
C16 C15 C12 130.11(18) no
C16 C15 C14 122.33(17) no
C12 C15 C14 105.29(16) no
C15 C16 C17 124.14(17) no
C15 C16 C21 123.42(17) no
C17 C16 C21 112.29(16) no
C16 C17 C18 109.32(16) no
C16 C17 C25 107.82(16) no
C18 C17 C25 109.20(16) no
C16 C17 H22 110.1 no
C18 C17 H22 110.1 no
C25 C17 H22 110.1 no
C19 C18 C17 109.48(16) no
C19 C18 H21A 109.8 no
C17 C18 H21A 109.8 no
C19 C18 H21B 109.8 no
C17 C18 H21B 109.8 no
H21A C18 H21B 108.2 no
C20 C19 C24 109.22(17) no
C20 C19 C18 108.73(16) no
C24 C19 C18 109.83(18) no
C20 C19 H20 109.7 no
C24 C19 H20 109.7 no
C18 C19 H20 109.7 no
C19 C20 C21 110.64(16) no
C19 C20 H19A 109.5 no
C21 C20 H19A 109.5 no
C19 C20 H19B 109.5 no
C21 C20 H19B 109.5 no
H19A C20 H19B 108.1 no
C16 C21 C22 109.27(16) no
C16 C21 C20 107.75(16) no
C22 C21 C20 108.90(16) no
C16 C21 H18 110.3 no
C22 C21 H18 110.3 no
C20 C21 H18 110.3 no
C23 C22 C21 109.90(16) no
C23 C22 H24A 109.7 no
C21 C22 H24A 109.7 no
C23 C22 H24B 109.7 no
C21 C22 H24B 109.7 no
H24A C22 H24B 108.2 no
C22 C23 C24 110.02(17) no
C22 C23 C25 108.17(16) no
C24 C23 C25 109.85(17) no
C22 C23 H26 109.6 no
C24 C23 H26 109.6 no
C25 C23 H26 109.6 no
C23 C24 C19 109.83(16) no
C23 C24 H25A 109.7 no
C19 C24 H25A 109.7 no
C23 C24 H25B 109.7 no
C19 C24 H25B 109.7 no
H25A C24 H25B 108.2 no
C23 C25 C17 110.17(16) no
C23 C25 H23A 109.6 no
C17 C25 H23A 109.6 no
C23 C25 H23B 109.6 no
C17 C25 H23B 109.6 no
H23A C25 H23B 108.1 no
F3 C26 F1 105.83(16) no
F3 C26 F2 105.83(18) no
F1 C26 F2 107.15(16) no
F3 C26 C11 111.78(16) no
F1 C26 C11 112.28(17) no
F2 C26 C11 113.43(17) no
C8 N1 C6 108.78(17) no
C8 N1 C7 126.05(19) no
C6 N1 C7 125.07(18) no

loop_
_geom_bond_atom_site_label_1
_geom_bond_atom_site_label_2
_geom_bond_site_symmetry_2
_geom_bond_distance
_geom_bond_publ_flag
F1 C26 . 1.340(2) no
F2 C26 . 1.342(3) no
F3 C26 . 1.339(2) no
O1 C13 . 1.188(3) no
O2 C13 . 1.388(3) no
O2 C14 . 1.396(2) no
O3 C14 . 1.196(3) no
C1 C2 . 1.394(3) no
C1 C6 . 1.413(3) no
C1 C10 . 1.435(3) no
C2 C3 . 1.385(3) no
C2 H1 . 0.9300 no
C3 C4 . 1.409(3) no
C3 H2 . 0.9300 no
C4 C5 . 1.368(3) no
C4 H3 . 0.9300 no
C5 C6 . 1.392(3) no
C5 H4 . 0.9300 no
C6 N1 . 1.385(3) no
C7 N1 . 1.459(3) no
C7 H7A . 0.9600 no
C7 H7B . 0.9600 no
C7 H7C . 0.9600 no
C8 N1 . 1.375(3) no
C8 C10 . 1.388(3) no
C8 C9 . 1.491(3) no
C9 H9A . 0.9600 no
C9 H9B . 0.9600 no
C9 H9C . 0.9600 no
C10 C11 . 1.469(3) no
C11 C12 . 1.352(3) no
C11 C26 . 1.526(3) no
C12 C15 . 1.481(3) no
C12 C13 . 1.503(3) no
C14 C15 . 1.485(3) no
C15 C16 . 1.359(3) no
C16 C17 . 1.504(3) no
C16 C21 . 1.517(3) no
C17 C18 . 1.547(3) no
C17 C25 . 1.548(3) no
C17 H22 . 0.9800 no
C18 C19 . 1.539(3) no
C18 H21A . 0.9700 no
C18 H21B . 0.9700 no
C19 C20 . 1.529(3) no
C19 C24 . 1.534(3) no
C19 H20 . 0.9800 no
C20 C21 . 1.545(3) no
C20 H19A . 0.9700 no
C20 H19B . 0.9700 no
C21 C22 . 1.536(3) no
C21 H18 . 0.9800 no
C22 C23 . 1.528(3) no
C22 H24A . 0.9700 no
C22 H24B . 0.9700 no
C23 C24 . 1.532(3) no
C23 C25 . 1.539(3) no
C23 H26 . 0.9800 no
C24 H25A . 0.9700 no
C24 H25B . 0.9700 no
C25 H23A . 0.9700 no
C25 H23B . 0.9700 no

loop_
_geom_torsion_atom_site_label_1
_geom_torsion_atom_site_label_2
_geom_torsion_atom_site_label_3
_geom_torsion_atom_site_label_4
_geom_torsion
_geom_torsion_publ_flag
C6 C1 C2 C3 0.2(3) no
C10 C1 C2 C3 -174.4(2) no
C1 C2 C3 C4 0.3(3) no
C2 C3 C4 C5 -0.2(3) no
C3 C4 C5 C6 -0.3(3) no
C4 C5 C6 N1 176.8(2) no
C4 C5 C6 C1 0.8(3) no
C2 C1 C6 N1 -177.49(17) no
C10 C1 C6 N1 -1.6(2) no
C2 C1 C6 C5 -0.7(3) no
C10 C1 C6 C5 175.19(18) no
N1 C8 C10 C1 0.8(2) no
C9 C8 C10 C1 -178.7(2) no
N1 C8 C10 C11 -178.18(17) no
C9 C8 C10 C11 2.3(3) no
C2 C1 C10 C8 175.5(2) no
C6 C1 C10 C8 0.5(2) no
C2 C1 C10 C11 -5.5(4) no
C6 C1 C10 C11 179.41(18) no
C8 C10 C11 C12 -57.6(3) no
C1 C10 C11 C12 123.6(2) no
C8 C10 C11 C26 117.4(2) no
C1 C10 C11 C26 -61.4(3) no
C10 C11 C12 C15 -6.0(3) no
C26 C11 C12 C15 179.31(19) no
C10 C11 C12 C13 161.72(19) no
C26 C11 C12 C13 -13.0(3) no
C14 O2 C13 O1 172.97(19) no
C14 O2 C13 C12 -7.2(2) no
C11 C12 C13 O1 25.6(4) no
C15 C12 C13 O1 -164.2(2) no
C11 C12 C13 O2 -154.21(19) no
C15 C12 C13 O2 16.0(2) no
C13 O2 C14 O3 177.72(18) no
C13 O2 C14 C15 -4.7(2) no
C11 C12 C15 C16 -45.9(3) no
C13 C12 C15 C16 144.5(2) no
C11 C12 C15 C14 151.3(2) no
C13 C12 C15 C14 -18.3(2) no
O3 C14 C15 C16 27.3(3) no
O2 C14 C15 C16 -149.80(18) no
O3 C14 C15 C12 -168.2(2) no
O2 C14 C15 C12 14.7(2) no
C12 C15 C16 C17 -1.3(3) no
C14 C15 C16 C17 158.96(18) no
C12 C15 C16 C21 -176.53(19) no
C14 C15 C16 C21 -16.3(3) no
C15 C16 C17 C18 124.7(2) no
C21 C16 C17 C18 -59.6(2) no
C15 C16 C17 C25 -116.7(2) no
C21 C16 C17 C25 59.0(2) no
C16 C17 C18 C19 58.6(2) no
C25 C17 C18 C19 -59.2(2) no
C17 C18 C19 C20 -59.3(2) no
C17 C18 C19 C24 60.1(2) no
C24 C19 C20 C21 -59.3(2) no
C18 C19 C20 C21 60.6(2) no
C15 C16 C21 C22 116.7(2) no
C17 C16 C21 C22 -59.0(2) no
C15 C16 C21 C20 -125.1(2) no
C17 C16 C21 C20 59.2(2) no
C19 C20 C21 C16 -59.3(2) no
C19 C20 C21 C22 59.1(2) no
C16 C21 C22 C23 58.6(2) no
C20 C21 C22 C23 -58.8(2) no
C21 C22 C23 C24 59.8(2) no
C21 C22 C23 C25 -60.2(2) no
C22 C23 C24 C19 -59.7(2) no
C25 C23 C24 C19 59.2(2) no
C20 C19 C24 C23 59.1(2) no
C18 C19 C24 C23 -60.1(2) no
C22 C23 C25 C17 61.2(2) no
C24 C23 C25 C17 -58.9(2) no
C16 C17 C25 C23 -59.9(2) no
C18 C17 C25 C23 58.7(2) no
C12 C11 C26 F3 -178.57(19) no
C10 C11 C26 F3 6.2(3) no
C12 C11 C26 F1 62.7(3) no
C10 C11 C26 F1 -112.5(2) no
C12 C11 C26 F2 -59.0(3) no
C10 C11 C26 F2 125.81(19) no
C10 C8 N1 C6 -1.8(2) no
C9 C8 N1 C6 177.76(18) no
C10 C8 N1 C7 -178.46(19) no
C9 C8 N1 C7 1.1(3) no
C5 C6 N1 C8 -174.4(2) no
C1 C6 N1 C8 2.1(2) no
C5 C6 N1 C7 2.3(3) no
C1 C6 N1 C7 178.79(19) no

loop_
_cod_related_entry_id
_cod_related_entry_database
_cod_related_entry_code
1 ChemSpider 9012769
